data_4319146
loop_
_publ_author_name
'Gabriele Wagner'
'Matti Haukka'
'Jo\~ao J. R. Fra\'usto da Silva'
'Armando J. L. Pombeiro'
'Vadim Yu. Kukushkin'

_publ_section_title
;
 [2 + 3] Cycloaddition of Nitrones to Platinum-Bound Organonitriles:
 Effect of Metal Oxidation State and of Nitrile Substituent
;
_journal_name_full 'Inorganic Chemistry'
_journal_page_first 264
_journal_page_last 271
_journal_paper_doi 10.1021/ic000477b
_journal_volume 40
_journal_year 2001
_chemical_formula_sum 'C30 H28 Cl2 N4 O2 Pt'
_chemical_formula_weight 742.55
_chemical_name_common PtCl2(C15H14N2O)2
_chemical_name_systematic
; 
 ? 
;
_space_group_IT_number 2
_symmetry_cell_setting triclinic
_symmetry_space_group_name_Hall '-P 1'
_symmetry_space_group_name_H-M 'P -1'
_atom_sites_solution_hydrogens geom
_atom_sites_solution_primary direct
_atom_sites_solution_secondary difmap
_audit_creation_method SHELXL-97
_cell_angle_alpha 64.328(6)
_cell_angle_beta 72.532(4)
_cell_angle_gamma 67.744(6)
_cell_formula_units_Z 1
_cell_length_a 8.9689(9)
_cell_length_b 9.1365(5)
_cell_length_c 10.1846(10)
_cell_measurement_temperature 120(2)
_cell_volume 686.82(11)
_computing_cell_refinement 'Denzo/Scalepack (Otwinowski & Minor, 1997)'
_computing_data_collection 'Collect (Nonius, 1999)'
_computing_data_reduction 'Denzo/Scalepack (Otwinowski & Minor, 1997)'
_computing_molecular_graphics 'XP in SHELXTL v.5.1 (Bruker Axs, 1998)'
_computing_publication_material SHELXL-97
_computing_structure_refinement 'SHELXL-97 (Sheldrick, 1997)'
_computing_structure_solution 'DIRDIF99 (Beurskens et al., 1999)'
_diffrn_ambient_temperature 120(2)
_diffrn_measured_fraction_theta_full 0.937
_diffrn_measured_fraction_theta_max 0.937
_diffrn_measurement_device_type 'Nonius KappaCCD'
_diffrn_measurement_method phi-scan
_diffrn_radiation_monochromator graphite
_diffrn_radiation_source 'fine-focus sealed tube'
_diffrn_radiation_type MoK\a
_diffrn_radiation_wavelength 0.71073
_diffrn_reflns_av_R_equivalents 0.0712
_diffrn_reflns_av_sigmaI/netI 0.0736
_diffrn_reflns_limit_h_max 10
_diffrn_reflns_limit_h_min -10
_diffrn_reflns_limit_k_max 10
_diffrn_reflns_limit_k_min -10
_diffrn_reflns_limit_l_max 12
_diffrn_reflns_limit_l_min -12
_diffrn_reflns_number 8277
_diffrn_reflns_theta_full 25.25
_diffrn_reflns_theta_max 25.25
_diffrn_reflns_theta_min 2.25
_exptl_absorpt_coefficient_mu 5.338
_exptl_absorpt_correction_T_max 0.7762
_exptl_absorpt_correction_T_min 0.6174
_exptl_absorpt_correction_type multi-scan
_exptl_absorpt_process_details 'Xprep in Shelxtl v. 5.1, Bruker AXS, 1998)'
_exptl_crystal_colour colorless
_exptl_crystal_density_diffrn 1.795
_exptl_crystal_density_method 'not measured'
_exptl_crystal_description needle
_exptl_crystal_F_000 364
_exptl_crystal_size_max 0.10
_exptl_crystal_size_mid 0.05
_exptl_crystal_size_min 0.05
_refine_diff_density_max 1.122
_refine_diff_density_min -1.543
_refine_diff_density_rms 0.130
_refine_ls_extinction_method none
_refine_ls_goodness_of_fit_ref 1.057
_refine_ls_hydrogen_treatment mixed
_refine_ls_matrix_type full
_refine_ls_number_parameters 179
_refine_ls_number_reflns 2333
_refine_ls_number_restraints 0
_refine_ls_restrained_S_all 1.057
_refine_ls_R_factor_all 0.0301
_refine_ls_R_factor_gt 0.0294
_refine_ls_shift/su_max 0.000
_refine_ls_shift/su_mean 0.000
_refine_ls_structure_factor_coef Fsqd
_refine_ls_weighting_details 'calc w=1/[\s^2^(Fo^2^)+(0.0085P)^2^+1.4359P] where P=(Fo^2^+2Fc^2^)/3'
_refine_ls_weighting_scheme calc
_refine_ls_wR_factor_gt 0.0637
_refine_ls_wR_factor_ref 0.0639
_reflns_number_gt 2295
_reflns_number_total 2333
_reflns_threshold_expression >2sigma(I)
_cod_data_source_file ic000477b_2.cif
_cod_data_source_block gw117_2a=compound2a
_cod_depositor_comments
;
The following automatic conversions were performed:

'_symmetry_cell_setting' value 'Triclinic' changed to 'triclinic'
according to the built-in table from CIF Core dictionary named
'cif_core.dic' version 2.4.1 from 2010-06-29.

Automatic conversion script
Id: cif_fix_values 1646 2011-03-28 12:23:43Z adriana 
;
_cod_original_cell_volume 686.82(10)
_cod_database_code 4319146

loop_
_symmetry_equiv_pos_as_xyz
'x, y, z'
'-x, -y, -z'

loop_
_atom_site_label
_atom_site_type_symbol
_atom_site_fract_x
_atom_site_fract_y
_atom_site_fract_z
_atom_site_U_iso_or_equiv
_atom_site_adp_type
_atom_site_occupancy
_atom_site_symmetry_multiplicity
_atom_site_calc_flag
_atom_site_refinement_flags
_atom_site_disorder_assembly
_atom_site_disorder_group
Pt1 Pt 0.0000 0.0000 0.0000 0.01913(10) Uani 1 2 d S . .
Cl1 Cl 0.19065(14) 0.01631(16) 0.09926(14) 0.0275(3) Uani 1 1 d . . .
N1 N -0.1673(5) -0.0005(5) 0.1814(4) 0.0220(9) Uani 1 1 d . . .
N2 N -0.3524(5) -0.1261(6) 0.3771(5) 0.0368(11) Uani 1 1 d . . .
O1 O -0.3888(5) 0.0562(5) 0.3435(4) 0.0380(9) Uani 1 1 d . . .
C2 C -0.2836(6) 0.1150(7) 0.2205(6) 0.0318(12) Uani 1 1 d . . .
C1 C -0.1830(6) -0.1677(7) 0.2993(6) 0.0333(13) Uani 1 1 d . . .
H1 H -0.1667 -0.2509 0.2534 0.040 Uiso 1 1 calc R . .
C3 C -0.4705(7) -0.1323(8) 0.3075(7) 0.0399(14) Uani 1 1 d . . .
H3A H -0.4564 -0.0628 0.2021 0.060 Uiso 1 1 calc R . .
H3B H -0.5817 -0.0884 0.3543 0.060 Uiso 1 1 calc R . .
H3C H -0.4521 -0.2499 0.3195 0.060 Uiso 1 1 calc R . .
C10 C -0.3167(6) 0.3003(6) 0.1547(6) 0.0266(11) Uani 1 1 d . . .
C11 C -0.1966(6) 0.3749(6) 0.0568(6) 0.0258(11) Uani 1 1 d . . .
H11 H -0.0930 0.3062 0.0272 0.031 Uiso 1 1 calc R . .
C12 C -0.2285(6) 0.5489(7) 0.0030(6) 0.0307(12) Uani 1 1 d . . .
H12 H -0.1462 0.5998 -0.0629 0.037 Uiso 1 1 calc R . .
C13 C -0.3794(6) 0.6494(7) 0.0446(6) 0.0298(12) Uani 1 1 d . . .
H13 H -0.4008 0.7692 0.0068 0.036 Uiso 1 1 calc R . .
C14 C -0.4996(6) 0.5767(7) 0.1410(6) 0.0294(12) Uani 1 1 d . . .
H14 H -0.6033 0.6467 0.1687 0.035 Uiso 1 1 calc R . .
C15 C -0.4698(6) 0.4026(7) 0.1972(6) 0.0291(12) Uani 1 1 d . . .
H15 H -0.5522 0.3526 0.2641 0.035 Uiso 1 1 calc R . .
C4 C -0.0573(6) -0.2354(7) 0.4000(6) 0.0329(13) Uani 1 1 d . . .
C5 C -0.0855(8) -0.1828(8) 0.5171(7) 0.0447(15) Uani 1 1 d . . .
H5 H -0.1853 -0.1017 0.5355 0.054 Uiso 1 1 calc R . .
C6 C 0.0320(8) -0.2486(8) 0.6073(7) 0.0457(15) Uani 1 1 d . . .
H6 H 0.0123 -0.2123 0.6870 0.055 Uiso 1 1 calc R . .
C7 C 0.1771(8) -0.3665(8) 0.5808(7) 0.0411(14) Uani 1 1 d . . .
H7 H 0.2574 -0.4118 0.6423 0.049 Uiso 1 1 calc R . .
C8 C 0.2049(7) -0.4180(7) 0.4656(6) 0.0357(13) Uani 1 1 d . . .
H8 H 0.3050 -0.4989 0.4473 0.043 Uiso 1 1 calc R . .
C9 C 0.0880(7) -0.3528(7) 0.3749(6) 0.0362(13) Uani 1 1 d . . .
H9 H 0.1087 -0.3896 0.2953 0.043 Uiso 1 1 calc R . .

loop_
_atom_site_aniso_label
_atom_site_aniso_U_11
_atom_site_aniso_U_22
_atom_site_aniso_U_33
_atom_site_aniso_U_23
_atom_site_aniso_U_13
_atom_site_aniso_U_12
Pt1 0.01612(16) 0.02048(16) 0.01929(16) -0.00828(11) -0.00162(10) -0.00344(10)
Cl1 0.0235(6) 0.0332(7) 0.0298(7) -0.0136(5) -0.0063(5) -0.0083(5)
N1 0.017(2) 0.021(2) 0.024(2) -0.0068(17) -0.0029(17) -0.0043(16)
N2 0.031(3) 0.032(3) 0.040(3) -0.015(2) 0.001(2) -0.006(2)
O1 0.042(2) 0.028(2) 0.038(2) -0.0162(17) 0.0165(18) -0.0159(17)
C2 0.028(3) 0.030(3) 0.034(3) -0.013(2) 0.001(2) -0.009(2)
C1 0.031(3) 0.036(3) 0.029(3) -0.013(2) -0.002(2) -0.006(2)
C3 0.032(3) 0.049(4) 0.045(4) -0.016(3) -0.005(3) -0.018(3)
C10 0.030(3) 0.026(3) 0.024(3) -0.009(2) -0.003(2) -0.008(2)
C11 0.025(3) 0.023(3) 0.029(3) -0.013(2) -0.004(2) -0.003(2)
C12 0.028(3) 0.029(3) 0.037(3) -0.011(2) -0.005(2) -0.010(2)
C13 0.031(3) 0.026(3) 0.033(3) -0.012(2) -0.007(2) -0.007(2)
C14 0.024(3) 0.029(3) 0.037(3) -0.016(2) -0.010(2) 0.000(2)
C15 0.024(3) 0.031(3) 0.033(3) -0.017(2) -0.001(2) -0.004(2)
C4 0.030(3) 0.033(3) 0.025(3) -0.005(2) -0.004(2) -0.004(2)
C5 0.048(4) 0.038(4) 0.034(4) -0.010(3) -0.008(3) -0.001(3)
C6 0.053(4) 0.049(4) 0.038(4) -0.020(3) -0.009(3) -0.011(3)
C7 0.046(4) 0.042(4) 0.036(4) -0.008(3) -0.017(3) -0.012(3)
C8 0.031(3) 0.040(4) 0.029(3) -0.012(2) -0.006(3) -0.003(2)
C9 0.029(3) 0.045(4) 0.029(3) -0.013(3) -0.003(2) -0.007(2)

loop_
_atom_type_symbol
_atom_type_description
_atom_type_scat_dispersion_real
_atom_type_scat_dispersion_imag
_atom_type_scat_source
C C 0.0033 0.0016 'International Tables Vol C Tables 4.2.6.8 and 6.1.1.4'
H H 0.0000 0.0000 'International Tables Vol C Tables 4.2.6.8 and 6.1.1.4'
N N 0.0061 0.0033 'International Tables Vol C Tables 4.2.6.8 and 6.1.1.4'
O O 0.0106 0.0060 'International Tables Vol C Tables 4.2.6.8 and 6.1.1.4'
Cl Cl 0.1484 0.1585 'International Tables Vol C Tables 4.2.6.8 and 6.1.1.4'
Pt Pt -1.7033 8.3905 'International Tables Vol C Tables 4.2.6.8 and 6.1.1.4'

loop_
_geom_angle_atom_site_label_1
_geom_angle_atom_site_label_2
_geom_angle_atom_site_label_3
_geom_angle
_geom_angle_site_symmetry_1
_geom_angle_site_symmetry_3
_geom_angle_publ_flag
N1 Pt1 N1 180.0(3) 2 . ?
N1 Pt1 Cl1 92.18(11) 2 2 ?
N1 Pt1 Cl1 87.82(11) . 2 ?
N1 Pt1 Cl1 87.82(11) 2 . ?
N1 Pt1 Cl1 92.18(11) . . ?
Cl1 Pt1 Cl1 180.00(6) 2 . ?
C2 N1 C1 106.5(4) . . ?
C2 N1 Pt1 134.1(4) . . ?
C1 N1 Pt1 119.0(3) . . ?
O1 N2 C3 103.2(4) . . ?
O1 N2 C1 101.9(4) . . ?
C3 N2 C1 112.8(5) . . ?
C2 O1 N2 107.2(4) . . ?
N1 C2 O1 114.7(5) . . ?
N1 C2 C10 129.7(5) . . ?
O1 C2 C10 115.6(5) . . ?
N2 C1 N1 103.9(4) . . ?
N2 C1 C4 112.4(4) . . ?
N1 C1 C4 109.4(4) . . ?
N2 C1 H1 110.3 . . ?
N1 C1 H1 110.3 . . ?
C4 C1 H1 110.3 . . ?
N2 C3 H3A 109.5 . . ?
N2 C3 H3B 109.5 . . ?
H3A C3 H3B 109.5 . . ?
N2 C3 H3C 109.5 . . ?
H3A C3 H3C 109.5 . . ?
H3B C3 H3C 109.5 . . ?
C11 C10 C15 119.8(5) . . ?
C11 C10 C2 121.2(5) . . ?
C15 C10 C2 119.0(5) . . ?
C12 C11 C10 119.9(5) . . ?
C12 C11 H11 120.1 . . ?
C10 C11 H11 120.1 . . ?
C11 C12 C13 120.2(5) . . ?
C11 C12 H12 119.9 . . ?
C13 C12 H12 119.9 . . ?
C12 C13 C14 120.3(5) . . ?
C12 C13 H13 119.8 . . ?
C14 C13 H13 119.8 . . ?
C13 C14 C15 120.4(5) . . ?
C13 C14 H14 119.8 . . ?
C15 C14 H14 119.8 . . ?
C14 C15 C10 119.4(5) . . ?
C14 C15 H15 120.3 . . ?
C10 C15 H15 120.3 . . ?
C9 C4 C5 119.1(5) . . ?
C9 C4 C1 118.9(5) . . ?
C5 C4 C1 122.0(5) . . ?
C6 C5 C4 120.3(6) . . ?
C6 C5 H5 119.9 . . ?
C4 C5 H5 119.9 . . ?
C7 C6 C5 120.0(6) . . ?
C7 C6 H6 120.0 . . ?
C5 C6 H6 120.0 . . ?
C8 C7 C6 119.8(5) . . ?
C8 C7 H7 120.1 . . ?
C6 C7 H7 120.1 . . ?
C7 C8 C9 120.6(5) . . ?
C7 C8 H8 119.7 . . ?
C9 C8 H8 119.7 . . ?
C4 C9 C8 120.3(5) . . ?
C4 C9 H9 119.9 . . ?
C8 C9 H9 119.9 . . ?

loop_
_geom_bond_atom_site_label_1
_geom_bond_atom_site_label_2
_geom_bond_distance
_geom_bond_site_symmetry_2
_geom_bond_publ_flag
Pt1 N1 2.000(4) 2 ?
Pt1 N1 2.000(4) . ?
Pt1 Cl1 2.3085(11) 2 ?
Pt1 Cl1 2.3085(11) . ?
N1 C2 1.281(7) . ?
N1 C1 1.506(7) . ?
N2 O1 1.469(6) . ?
N2 C3 1.469(7) . ?
N2 C1 1.478(7) . ?
O1 C2 1.356(6) . ?
C2 C10 1.469(7) . ?
C1 C4 1.524(7) . ?
C1 H1 1.0000 . ?
C3 H3A 0.9800 . ?
C3 H3B 0.9800 . ?
C3 H3C 0.9800 . ?
C10 C11 1.394(7) . ?
C10 C15 1.403(7) . ?
C11 C12 1.380(7) . ?
C11 H11 0.9500 . ?
C12 C13 1.381(7) . ?
C12 H12 0.9500 . ?
C13 C14 1.382(8) . ?
C13 H13 0.9500 . ?
C14 C15 1.382(7) . ?
C14 H14 0.9500 . ?
C15 H15 0.9500 . ?
C4 C9 1.376(8) . ?
C4 C5 1.393(8) . ?
C5 C6 1.392(8) . ?
C5 H5 0.9500 . ?
C6 C7 1.381(9) . ?
C6 H6 0.9500 . ?
C7 C8 1.369(8) . ?
C7 H7 0.9500 . ?
C8 C9 1.393(7) . ?
C8 H8 0.9500 . ?
C9 H9 0.9500 . ?

loop_
_geom_torsion_atom_site_label_1
_geom_torsion_atom_site_label_2
_geom_torsion_atom_site_label_3
_geom_torsion_atom_site_label_4
_geom_torsion
_geom_torsion_site_symmetry_1
_geom_torsion_site_symmetry_2
_geom_torsion_site_symmetry_3
_geom_torsion_site_symmetry_4
_geom_torsion_publ_flag
N1 Pt1 N1 C2 -103(100) 2 . . . ?
Cl1 Pt1 N1 C2 -86.0(5) 2 . . . ?
Cl1 Pt1 N1 C2 94.0(5) . . . . ?
N1 Pt1 N1 C1 69(100) 2 . . . ?
Cl1 Pt1 N1 C1 86.1(3) 2 . . . ?
Cl1 Pt1 N1 C1 -93.9(3) . . . . ?
C3 N2 O1 C2 -95.6(5) . . . . ?
C1 N2 O1 C2 21.5(5) . . . . ?
C1 N1 C2 O1 -4.7(6) . . . . ?
Pt1 N1 C2 O1 168.1(3) . . . . ?
C1 N1 C2 C10 173.2(5) . . . . ?
Pt1 N1 C2 C10 -14.0(9) . . . . ?
N2 O1 C2 N1 -11.1(6) . . . . ?
N2 O1 C2 C10 170.7(4) . . . . ?
O1 N2 C1 N1 -23.3(5) . . . . ?
C3 N2 C1 N1 86.6(5) . . . . ?
O1 N2 C1 C4 94.8(5) . . . . ?
C3 N2 C1 C4 -155.2(5) . . . . ?
C2 N1 C1 N2 18.3(5) . . . . ?
Pt1 N1 C1 N2 -155.8(3) . . . . ?
C2 N1 C1 C4 -102.0(5) . . . . ?
Pt1 N1 C1 C4 83.9(5) . . . . ?
N1 C2 C10 C11 -16.5(9) . . . . ?
O1 C2 C10 C11 161.4(5) . . . . ?
N1 C2 C10 C15 166.6(5) . . . . ?
O1 C2 C10 C15 -15.5(7) . . . . ?
C15 C10 C11 C12 0.4(7) . . . . ?
C2 C10 C11 C12 -176.5(5) . . . . ?
C10 C11 C12 C13 -0.7(8) . . . . ?
C11 C12 C13 C14 0.3(8) . . . . ?
C12 C13 C14 C15 0.3(8) . . . . ?
C13 C14 C15 C10 -0.5(8) . . . . ?
C11 C10 C15 C14 0.2(7) . . . . ?
C2 C10 C15 C14 177.1(5) . . . . ?
N2 C1 C4 C9 148.0(5) . . . . ?
N1 C1 C4 C9 -97.1(6) . . . . ?
N2 C1 C4 C5 -31.6(8) . . . . ?
N1 C1 C4 C5 83.3(6) . . . . ?
C9 C4 C5 C6 -0.1(9) . . . . ?
C1 C4 C5 C6 179.5(5) . . . . ?
C4 C5 C6 C7 0.0(10) . . . . ?
C5 C6 C7 C8 0.1(10) . . . . ?
C6 C7 C8 C9 -0.2(9) . . . . ?
C5 C4 C9 C8 0.1(9) . . . . ?
C1 C4 C9 C8 -179.6(5) . . . . ?
C7 C8 C9 C4 0.0(9) . . . . ?
